data_4106523
loop_
_publ_author_name
'Rehan Ahmed'
'Andrea Altieri'
'Daniel M. D'Souza'
'David A. Leigh'
'Kathleen M. Mullen'
'Marcus Papmeyer'
'Alexandra M. Z. Slawin'
'Jenny K. Y. Wong'
'J. Derek Woollins'

_publ_section_title
;
 Phosphorus-Based Functional Groups as Hydrogen Bonding Templates for
 Rotaxane Formation
;
_journal_name_full 'Journal of the American Chemical Society'
_journal_page_first 12304
_journal_page_last 12310
_journal_paper_doi 10.1021/ja2049786
_journal_volume 133
_journal_year 2011
_chemical_formula_moiety 'C32 H28 N4 O4,C30 H29 N2 O3 P S,2(H2 O),(C H2 Cl2)0.5'
_chemical_formula_sum 'C62.5 H63 Cl N6 O9 P S'
_chemical_formula_weight 1140.67
_chemical_name_systematic
; 
 ? 
;
_space_group_IT_number 2
_symmetry_cell_setting triclinic
_symmetry_space_group_name_Hall '-P 1'
_symmetry_space_group_name_H-M 'P -1'
_atom_sites_solution_hydrogens geom
_atom_sites_solution_primary direct
_atom_sites_solution_secondary difmap
_audit_creation_method SHELXL-97
_cell_angle_alpha 99.9390(10)
_cell_angle_beta 99.1520(10)
_cell_angle_gamma 108.4960(10)
_cell_formula_units_Z 2
_cell_length_a 11.2904(9)
_cell_length_b 17.0438(14)
_cell_length_c 19.3603(16)
_cell_measurement_reflns_used 35
_cell_measurement_temperature 293(2)
_cell_measurement_theta_max 28
_cell_measurement_theta_min 12
_cell_volume 3387.7(5)
_computing_cell_refinement 'Bruker SMART'
_computing_data_collection 'Bruker SMART'
_computing_data_reduction 'Bruker SHELXTL'
_computing_molecular_graphics 'Bruker SHELXTL'
_computing_publication_material 'Bruker SHELXTL'
_computing_structure_refinement 'SHELXL-97 (Sheldrick, 1997)'
_computing_structure_solution 'SHELXS-97 (Sheldrick, 1990)'
_diffrn_ambient_temperature 293(2)
_diffrn_measured_fraction_theta_full 0.989
_diffrn_measured_fraction_theta_max 0.989
_diffrn_measurement_device_type 'CCD area detector'
_diffrn_measurement_method 'phi and omega scans'
_diffrn_radiation_monochromator graphite
_diffrn_radiation_source 'fine-focus sealed tube'
_diffrn_radiation_type MoK\a
_diffrn_radiation_wavelength 0.71073
_diffrn_reflns_av_R_equivalents 0.0526
_diffrn_reflns_av_sigmaI/netI 0.1254
_diffrn_reflns_limit_h_max 12
_diffrn_reflns_limit_h_min -12
_diffrn_reflns_limit_k_max 18
_diffrn_reflns_limit_k_min -18
_diffrn_reflns_limit_l_max 21
_diffrn_reflns_limit_l_min -18
_diffrn_reflns_number 17119
_diffrn_reflns_theta_full 23.29
_diffrn_reflns_theta_max 23.29
_diffrn_reflns_theta_min 2.19
_exptl_absorpt_coefficient_mu 0.165
_exptl_absorpt_correction_T_max 1.00000
_exptl_absorpt_correction_T_min 0.812376
_exptl_absorpt_correction_type multi-scan
_exptl_absorpt_process_details sadabs
_exptl_crystal_colour colourless
_exptl_crystal_density_diffrn 1.118
_exptl_crystal_description prism
_exptl_crystal_F_000 1200
_exptl_crystal_size_max .18
_exptl_crystal_size_mid .1
_exptl_crystal_size_min .1
_refine_diff_density_max 1.067
_refine_diff_density_min -0.404
_refine_diff_density_rms 0.110
_refine_ls_extinction_method none
_refine_ls_goodness_of_fit_ref 1.131
_refine_ls_hydrogen_treatment mixed
_refine_ls_matrix_type full
_refine_ls_number_parameters 808
_refine_ls_number_reflns 9666
_refine_ls_number_restraints 60
_refine_ls_restrained_S_all 1.128
_refine_ls_R_factor_all 0.2339
_refine_ls_R_factor_gt 0.1240
_refine_ls_shift/su_max 0.171
_refine_ls_shift/su_mean 0.018
_refine_ls_structure_factor_coef Fsqd
_refine_ls_weighting_details 'calc w=1/[\s^2^(Fo^2^)+(0.2000P)^2^+0.0000P] where P=(Fo^2^+2Fc^2^)/3'
_refine_ls_weighting_scheme calc
_refine_ls_wR_factor_gt 0.3312
_refine_ls_wR_factor_ref 0.3892
_reflns_number_gt 4024
_reflns_number_total 9666
_reflns_threshold_expression >2sigma(I)
_cod_data_source_file ja2049786_si_003.cif
_cod_data_source_block 7
_cod_original_formula_sum 'C62.50 H63 Cl N6 O9 P S'
_cod_database_code 4106523

loop_
_symmetry_equiv_pos_as_xyz
'x, y, z'
'-x, -y, -z'

loop_
_atom_site_label
_atom_site_type_symbol
_atom_site_fract_x
_atom_site_fract_y
_atom_site_fract_z
_atom_site_U_iso_or_equiv
_atom_site_adp_type
_atom_site_occupancy
_atom_site_symmetry_multiplicity
_atom_site_calc_flag
_atom_site_refinement_flags
C1 C 0.3068(5) 0.6425(4) 0.4739(3) 0.072(2) Uani 1 1 d .
H1A H 0.3373 0.6050 0.4982 0.086 Uiso 1 1 calc R
H1B H 0.3748 0.6979 0.4868 0.086 Uiso 1 1 calc R
N2 N 0.1952(4) 0.6508(3) 0.4981(2) 0.0631(14) Uani 1 1 d D
H2A H 0.158(3) 0.6938(14) 0.487(3) 0.15(3) Uiso 1 1 d D
C3 C 0.1560(5) 0.6227(3) 0.5542(3) 0.0538(16) Uani 1 1 d .
O3 O 0.2078(3) 0.5837(2) 0.5884(2) 0.0694(12) Uani 1 1 d .
C4 C 0.0438(5) 0.6429(3) 0.5731(3) 0.0497(15) Uani 1 1 d .
C5 C -0.0711(5) 0.6197(3) 0.5240(3) 0.0526(15) Uani 1 1 d .
H5A H -0.0794 0.5912 0.4770 0.063 Uiso 1 1 calc R
C6 C -0.1746(5) 0.6378(3) 0.5429(3) 0.0605(17) Uani 1 1 d .
C7 C -0.1580(6) 0.6840(4) 0.6132(3) 0.075(2) Uani 1 1 d .
H7A H -0.2245 0.6998 0.6262 0.090 Uiso 1 1 calc R
C8 C -0.0456(6) 0.7060(4) 0.6627(3) 0.079(2) Uani 1 1 d .
H8A H -0.0363 0.7348 0.7098 0.094 Uiso 1 1 calc R
C9 C 0.0540(5) 0.6852(3) 0.6422(3) 0.0635(18) Uani 1 1 d .
H9A H 0.1306 0.7001 0.6761 0.076 Uiso 1 1 calc R
C10 C -0.3040(5) 0.6102(4) 0.4926(3) 0.0670(18) Uani 1 1 d .
O10 O -0.3749(4) 0.6527(3) 0.5016(3) 0.0990(16) Uani 1 1 d .
N11 N -0.3376(4) 0.5395(3) 0.4390(2) 0.0620(14) Uani 1 1 d D
H11A H -0.293(2) 0.4985(13) 0.436(3) 0.078(17) Uiso 1 1 d D
C12 C -0.4624(5) 0.5044(4) 0.3895(3) 0.0631(18) Uani 1 1 d .
H12A H -0.5201 0.5288 0.4093 0.076 Uiso 1 1 calc R
H12B H -0.4970 0.4434 0.3847 0.076 Uiso 1 1 calc R
C13 C -0.4573(5) 0.5215(3) 0.3166(3) 0.0574(16) Uani 1 1 d .
C14 C -0.3926(5) 0.6014(4) 0.3068(3) 0.0652(18) Uani 1 1 d .
H14A H -0.3484 0.6458 0.3471 0.078 Uiso 1 1 calc R
C15 C -0.3914(5) 0.6173(4) 0.2397(3) 0.0672(19) Uani 1 1 d .
H15A H -0.3481 0.6719 0.2353 0.081 Uiso 1 1 calc R
C16 C -0.4550(5) 0.5516(4) 0.1783(3) 0.0624(17) Uani 1 1 d .
C17 C -0.5230(5) 0.4715(4) 0.1855(3) 0.0650(18) Uani 1 1 d .
H17A H -0.5675 0.4273 0.1450 0.078 Uiso 1 1 calc R
C18 C -0.5240(5) 0.4580(4) 0.2537(3) 0.0656(18) Uani 1 1 d .
H18A H -0.5712 0.4041 0.2580 0.079 Uiso 1 1 calc R
C19 C -0.4574(5) 0.5708(4) 0.1042(3) 0.080(2) Uani 1 1 d .
H19A H -0.5218 0.5235 0.0681 0.096 Uiso 1 1 calc R
H19B H -0.4800 0.6211 0.1035 0.096 Uiso 1 1 calc R
N20 N -0.3300(4) 0.5853(3) 0.0872(2) 0.0601(14) Uani 1 1 d D
H20A H -0.280(2) 0.5518(15) 0.105(2) 0.09(2) Uiso 1 1 d D
C21 C -0.2976(5) 0.6258(3) 0.0359(3) 0.0603(17) Uani 1 1 d .
O21 O -0.3715(4) 0.6519(3) 0.0006(2) 0.0869(14) Uani 1 1 d .
C22 C -0.1655(5) 0.6416(4) 0.0227(3) 0.0615(18) Uani 1 1 d .
C23 C -0.0808(5) 0.6077(4) 0.0542(3) 0.0708(19) Uani 1 1 d .
H23A H -0.1081 0.5718 0.0841 0.085 Uiso 1 1 calc R
C24 C 0.0385(6) 0.6236(4) 0.0442(3) 0.080(2) Uani 1 1 d .
C25 C 0.0765(7) 0.6762(5) -0.0017(4) 0.112(3) Uani 1 1 d .
H25A H 0.1582 0.6876 -0.0105 0.134 Uiso 1 1 calc R
C26 C -0.0042(7) 0.7117(5) -0.0345(5) 0.131(3) Uani 1 1 d .
H26A H 0.0227 0.7465 -0.0653 0.157 Uiso 1 1 calc R
C27 C -0.1263(6) 0.6949(4) -0.0211(4) 0.092(2) Uani 1 1 d .
H27A H -0.1808 0.7198 -0.0418 0.111 Uiso 1 1 calc R
C28 C 0.1333(6) 0.5897(5) 0.0802(4) 0.092(2) Uani 1 1 d .
O28 O 0.2409(5) 0.6044(5) 0.0657(3) 0.179(2) Uani 1 1 d .
N29 N 0.0982(4) 0.5450(4) 0.1264(3) 0.0835(17) Uani 1 1 d D
H29A H 0.0164(16) 0.537(3) 0.1417(18) 0.077(17) Uiso 1 1 d D
C30 C 0.1754(6) 0.5032(5) 0.1632(4) 0.097(2) Uani 1 1 d .
H30A H 0.2517 0.5098 0.1444 0.116 Uiso 1 1 calc R
H30B H 0.1264 0.4428 0.1536 0.116 Uiso 1 1 calc R
C31 C 0.2149(5) 0.5414(4) 0.2453(3) 0.0659(18) Uani 1 1 d .
C32 C 0.3116(5) 0.6192(4) 0.2749(3) 0.0740(19) Uani 1 1 d .
H32A H 0.3563 0.6490 0.2455 0.089 Uiso 1 1 calc R
C33 C 0.3419(5) 0.6526(3) 0.3480(3) 0.0679(19) Uani 1 1 d .
H33A H 0.4061 0.7056 0.3677 0.081 Uiso 1 1 calc R
C34 C 0.2770(5) 0.6075(3) 0.3935(3) 0.0585(17) Uani 1 1 d .
C35 C 0.1839(5) 0.5296(4) 0.3609(4) 0.073(2) Uani 1 1 d .
H35A H 0.1409 0.4978 0.3897 0.087 Uiso 1 1 calc R
C36 C 0.1506(5) 0.4958(4) 0.2870(3) 0.0679(19) Uani 1 1 d .
H36A H 0.0857 0.4432 0.2668 0.081 Uiso 1 1 calc R
P37 P 0.06853(15) 0.76651(9) 0.33407(9) 0.0639(5) Uani 1 1 d .
S37 S 0.08287(19) 0.79373(11) 0.43789(10) 0.0947(6) Uani 1 1 d .
N38 N 0.0329(4) 0.6649(2) 0.2941(2) 0.0571(14) Uani 1 1 d D
H38A H 0.1085(15) 0.6530(19) 0.286(2) 0.055(14) Uiso 1 1 d D
C39 C -0.0717(5) 0.6000(3) 0.3104(3) 0.0597(17) Uani 1 1 d .
H39A H -0.1333 0.6249 0.3241 0.072 Uiso 1 1 calc R
H39B H -0.0378 0.5810 0.3510 0.072 Uiso 1 1 calc R
C40 C -0.1396(5) 0.5238(3) 0.2469(3) 0.0530(16) Uani 1 1 d .
O40 O -0.1422(4) 0.5293(2) 0.1848(2) 0.0709(13) Uani 1 1 d .
N41 N -0.1982(4) 0.4526(2) 0.2661(2) 0.0570(14) Uani 1 1 d D
H41A H -0.183(4) 0.4106(16) 0.291(2) 0.23(5) Uiso 1 1 d D
C42 C -0.2878(5) 0.3773(3) 0.2107(3) 0.0654(19) Uani 1 1 d .
H42A H -0.3245 0.3961 0.1707 0.078 Uiso 1 1 calc R
H42B H -0.3574 0.3476 0.2309 0.078 Uiso 1 1 calc R
C43 C -0.2254(6) 0.3158(3) 0.1824(3) 0.0641(19) Uani 1 1 d .
O43 O -0.1150(4) 0.3278(3) 0.1851(2) 0.0852(15) Uani 1 1 d .
O44 O -0.3214(4) 0.2412(2) 0.1506(3) 0.0853(15) Uani 1 1 d .
C45 C -0.2910(6) 0.1683(4) 0.1186(4) 0.079(2) Uani 1 1 d .
H45A H -0.2018 0.1770 0.1373 0.095 Uiso 1 1 calc R
H45B H -0.3062 0.1602 0.0667 0.095 Uiso 1 1 calc R
C46 C -0.3778(6) 0.0919(3) 0.1383(3) 0.071(2) Uani 1 1 d .
H46A H -0.4649 0.0930 0.1265 0.085 Uiso 1 1 calc R
C47 C -0.3436(6) 0.1026(4) 0.2176(4) 0.079(2) Uani 1 1 d .
C48 C -0.4119(9) 0.1339(5) 0.2609(5) 0.132(4) Uani 1 1 d .
H48A H -0.4804 0.1470 0.2392 0.159 Uiso 1 1 calc R
C49 C -0.3851(11) 0.1463(8) 0.3316(7) 0.188(6) Uani 1 1 d .
H49A H -0.4327 0.1704 0.3576 0.225 Uiso 1 1 calc R
C50 C -0.2952(12) 0.1265(7) 0.3665(5) 0.180(6) Uani 1 1 d .
H50A H -0.2796 0.1358 0.4164 0.215 Uiso 1 1 calc R
C51 C -0.2230(11) 0.0914(5) 0.3289(6) 0.164(5) Uani 1 1 d .
H51A H -0.1597 0.0751 0.3527 0.197 Uiso 1 1 calc R
C52 C -0.2485(9) 0.0803(4) 0.2498(4) 0.117(3) Uani 1 1 d .
H52A H -0.2000 0.0584 0.2229 0.140 Uiso 1 1 calc R
C53 C -0.3822(6) 0.0079(4) 0.0963(3) 0.074(2) Uani 1 1 d .
C54 C -0.4792(6) -0.0637(4) 0.0868(4) 0.089(2) Uani 1 1 d .
H54A H -0.5478 -0.0600 0.1064 0.107 Uiso 1 1 calc R
C55 C -0.4894(8) -0.1426(4) 0.0514(4) 0.119(3) Uani 1 1 d .
H55A H -0.5600 -0.1906 0.0484 0.143 Uiso 1 1 calc R
C56 C -0.3883(10) -0.1478(5) 0.0197(5) 0.138(4) Uani 1 1 d .
H56A H -0.3915 -0.2002 -0.0060 0.166 Uiso 1 1 calc R
C57 C -0.2862(10) -0.0769(6) 0.0264(6) 0.162(5) Uani 1 1 d .
H57A H -0.2182 -0.0803 0.0060 0.194 Uiso 1 1 calc R
C58 C -0.2835(8) 0.0014(5) 0.0641(4) 0.115(3) Uani 1 1 d .
H58A H -0.2138 0.0503 0.0677 0.138 Uiso 1 1 calc R
C59 C -0.0542(5) 0.7981(3) 0.2881(3) 0.0619(18) Uani 1 1 d .
C60 C -0.0907(6) 0.7774(4) 0.2144(4) 0.077(2) Uani 1 1 d .
H60A H -0.0548 0.7440 0.1878 0.093 Uiso 1 1 calc R
C61 C -0.1810(6) 0.8056(4) 0.1784(4) 0.084(2) Uani 1 1 d .
H61A H -0.2059 0.7903 0.1284 0.100 Uiso 1 1 calc R
C62 C -0.2317(7) 0.8551(4) 0.2165(4) 0.104(3) Uani 1 1 d .
H62A H -0.2859 0.8780 0.1926 0.125 Uiso 1 1 calc R
C63 C -0.2041(8) 0.8721(5) 0.2902(5) 0.137(3) Uani 1 1 d .
H63A H -0.2466 0.9011 0.3160 0.165 Uiso 1 1 calc R
C64 C -0.1111(7) 0.8455(4) 0.3271(4) 0.104(2) Uani 1 1 d .
H64A H -0.0883 0.8598 0.3772 0.125 Uiso 1 1 calc R
C65 C 0.2164(6) 0.8162(4) 0.3058(4) 0.080(2) Uani 1 1 d .
C66 C 0.2337(6) 0.7899(4) 0.2390(4) 0.093(2) Uani 1 1 d .
H66A H 0.1690 0.7439 0.2065 0.112 Uiso 1 1 calc R
C67 C 0.3394(8) 0.8278(5) 0.2189(5) 0.136(4) Uani 1 1 d .
H67A H 0.3476 0.8121 0.1719 0.163 Uiso 1 1 calc R
C68 C 0.4403(8) 0.8934(6) 0.2716(6) 0.168(4) Uani 1 1 d .
H68A H 0.5203 0.9166 0.2616 0.202 Uiso 1 1 calc R
C69 C 0.4173(9) 0.9241(6) 0.3417(6) 0.155(5) Uani 1 1 d .
H69A H 0.4779 0.9718 0.3747 0.186 Uiso 1 1 calc R
C70 C 0.3130(7) 0.8842(4) 0.3562(5) 0.117(3) Uani 1 1 d .
H70A H 0.2999 0.9006 0.4018 0.141 Uiso 1 1 calc R
O80 O 0.3686(4) 0.6328(3) -0.0410(3) 0.1118(18) Uani 1 1 d .
O81 O -0.2424(14) 0.9933(9) 0.8026(8) 0.1350(6) Uani 0.40 1 d PU
O82 O -0.0802(18) 1.0877(14) 0.9090(10) 0.153(9) Uani 0.30 1 d P
O83 O -0.093(2) 0.8968(17) 0.8474(15) 0.1969(8) Uani 0.30 1 d PU
C90 C -0.2832(14) 0.8492(9) 0.5304(8) 0.0980(8) Uani 0.50 1 d PU
Cl1 Cl -0.4126(10) 0.8798(6) 0.5031(6) 0.1123(8) Uani 0.20 1 d PU
Cl2 Cl -0.2608(12) 0.8955(8) 0.6237(7) 0.1308(8) Uani 0.20 1 d PU
Cl3 Cl -0.1126(11) 0.9152(7) 0.5420(6) 0.1225(8) Uani 0.20 1 d PU
Cl4 Cl -0.3594(10) 0.8718(6) 0.4570(6) 0.1100(8) Uani 0.20 1 d PU
Cl5 Cl -0.3568(14) 0.8637(9) 0.5970(8) 0.1601(8) Uani 0.20 1 d PU

loop_
_atom_site_aniso_label
_atom_site_aniso_U_11
_atom_site_aniso_U_22
_atom_site_aniso_U_33
_atom_site_aniso_U_23
_atom_site_aniso_U_13
_atom_site_aniso_U_12
C1 0.042(3) 0.111(4) 0.064(4) 0.029(3) 0.015(3) 0.023(3)
N2 0.058(2) 0.085(3) 0.061(3) 0.029(2) 0.016(2) 0.037(2)
C3 0.060(3) 0.054(3) 0.041(3) 0.006(2) 0.007(3) 0.017(3)
O3 0.081(2) 0.087(2) 0.060(2) 0.0324(18) 0.0157(19) 0.0494(18)
C4 0.057(3) 0.043(3) 0.047(3) 0.013(2) 0.008(3) 0.016(2)
C5 0.064(3) 0.061(3) 0.043(3) 0.016(2) 0.018(3) 0.031(2)
C6 0.071(3) 0.067(3) 0.054(4) 0.018(3) 0.016(3) 0.035(3)
C7 0.084(4) 0.089(4) 0.063(4) 0.018(3) 0.020(3) 0.045(3)
C8 0.105(4) 0.083(4) 0.050(4) 0.002(3) 0.011(3) 0.049(3)
C9 0.071(3) 0.068(3) 0.054(4) 0.015(3) 0.009(3) 0.030(3)
C10 0.065(3) 0.089(3) 0.069(4) 0.033(3) 0.020(3) 0.048(3)
O10 0.081(2) 0.109(3) 0.117(4) 0.010(3) 0.011(3) 0.062(2)
N11 0.059(2) 0.080(3) 0.056(3) 0.014(2) 0.007(2) 0.040(2)
C12 0.046(3) 0.082(3) 0.066(4) 0.021(3) 0.014(3) 0.026(3)
C13 0.040(3) 0.082(3) 0.061(4) 0.027(3) 0.014(3) 0.029(2)
C14 0.048(3) 0.093(4) 0.057(4) 0.012(3) 0.010(3) 0.031(3)
C15 0.057(3) 0.080(4) 0.064(4) 0.025(3) 0.011(3) 0.020(3)
C16 0.049(3) 0.102(4) 0.048(3) 0.028(3) 0.018(3) 0.035(3)
C17 0.062(3) 0.079(3) 0.058(4) 0.020(3) 0.009(3) 0.032(3)
C18 0.053(3) 0.072(3) 0.077(4) 0.024(3) 0.011(3) 0.028(3)
C19 0.060(3) 0.112(4) 0.081(4) 0.038(3) 0.025(3) 0.035(3)
N20 0.055(2) 0.080(3) 0.054(3) 0.019(2) 0.019(2) 0.032(2)
C21 0.060(3) 0.064(3) 0.058(4) 0.013(3) 0.011(3) 0.024(3)
O21 0.074(2) 0.116(3) 0.093(3) 0.054(2) 0.021(2) 0.047(2)
C22 0.055(3) 0.078(3) 0.053(4) 0.009(3) 0.020(3) 0.025(3)
C23 0.064(3) 0.104(4) 0.064(4) 0.038(3) 0.033(3) 0.039(3)
C24 0.066(3) 0.124(5) 0.070(4) 0.037(3) 0.032(3) 0.043(3)
C25 0.072(4) 0.176(7) 0.108(5) 0.065(5) 0.048(4) 0.041(4)
C26 0.080(4) 0.192(6) 0.173(7) 0.123(5) 0.055(5) 0.064(4)
C27 0.085(4) 0.122(5) 0.096(5) 0.061(4) 0.042(4) 0.043(4)
C28 0.061(3) 0.157(5) 0.076(5) 0.032(4) 0.028(3) 0.056(4)
O28 0.113(3) 0.364(6) 0.161(4) 0.153(4) 0.087(3) 0.148(4)
N29 0.069(3) 0.137(4) 0.066(3) 0.026(3) 0.022(3) 0.060(3)
C30 0.090(4) 0.138(5) 0.090(5) 0.024(4) 0.030(4) 0.075(3)
C31 0.054(3) 0.095(3) 0.062(4) 0.010(3) 0.006(3) 0.052(3)
C32 0.071(3) 0.117(4) 0.062(4) 0.040(3) 0.029(3) 0.055(3)
C33 0.046(3) 0.067(3) 0.096(5) 0.029(3) 0.022(3) 0.020(3)
C34 0.039(3) 0.069(3) 0.079(4) 0.028(3) 0.014(3) 0.027(2)
C35 0.062(3) 0.070(3) 0.093(5) 0.032(3) 0.018(3) 0.025(3)
C36 0.057(3) 0.071(3) 0.079(4) 0.020(3) 0.014(3) 0.027(3)
P37 0.0651(9) 0.0491(7) 0.0732(11) 0.0182(7) 0.0034(8) 0.0187(7)
S37 0.1362(14) 0.0821(9) 0.0689(12) 0.0160(8) -0.0001(11) 0.0553(9)
N38 0.048(2) 0.049(2) 0.082(3) 0.018(2) 0.024(2) 0.0228(19)
C39 0.057(3) 0.052(3) 0.077(4) 0.018(3) 0.016(3) 0.027(2)
C40 0.049(3) 0.050(3) 0.066(4) 0.023(2) 0.014(3) 0.019(2)
O40 0.076(2) 0.079(2) 0.055(2) 0.0276(19) 0.016(2) 0.016(2)
N41 0.059(3) 0.047(2) 0.063(3) 0.013(2) 0.015(2) 0.016(2)
C42 0.050(3) 0.056(3) 0.084(4) 0.014(3) 0.013(3) 0.012(3)
C43 0.075(4) 0.046(3) 0.064(4) 0.014(3) 0.017(3) 0.011(3)
O43 0.055(2) 0.086(3) 0.100(3) 0.000(2) 0.018(2) 0.017(2)
O44 0.065(2) 0.053(2) 0.130(4) 0.011(2) 0.014(2) 0.0204(19)
C45 0.090(4) 0.070(3) 0.081(5) 0.008(3) 0.018(4) 0.039(3)
C46 0.069(4) 0.050(3) 0.087(4) 0.020(3) 0.013(3) 0.014(3)
C47 0.081(4) 0.054(3) 0.088(5) 0.017(3) 0.025(4) 0.003(3)
C48 0.130(7) 0.113(6) 0.118(7) -0.006(5) 0.051(6) 0.002(5)
C49 0.166(10) 0.175(10) 0.158(10) 0.013(8) 0.054(8) -0.018(9)
C50 0.232(12) 0.129(8) 0.071(6) -0.008(5) 0.037(7) -0.063(8)
C51 0.202(11) 0.086(6) 0.135(8) 0.039(5) -0.026(8) -0.017(7)
C52 0.151(7) 0.070(4) 0.080(6) 0.004(4) -0.019(5) 0.004(5)
C53 0.088(4) 0.058(3) 0.065(4) 0.005(3) 0.002(3) 0.025(3)
C54 0.084(4) 0.052(3) 0.107(6) 0.005(3) -0.009(4) 0.014(3)
C55 0.146(7) 0.071(4) 0.105(6) 0.006(4) -0.027(5) 0.025(5)
C56 0.220(9) 0.098(5) 0.098(7) 0.003(4) 0.005(6) 0.083(5)
C57 0.178(8) 0.109(6) 0.201(10) 0.011(7) 0.075(8) 0.052(6)
C58 0.142(6) 0.076(4) 0.123(7) 0.002(4) 0.044(5) 0.039(4)
C59 0.072(4) 0.048(3) 0.057(4) 0.010(3) -0.001(3) 0.018(3)
C60 0.083(4) 0.066(3) 0.080(5) 0.010(3) 0.011(4) 0.029(3)
C61 0.087(4) 0.084(4) 0.080(5) 0.014(3) 0.002(4) 0.042(3)
C62 0.123(5) 0.096(4) 0.110(6) 0.032(4) 0.022(5) 0.059(4)
C63 0.194(5) 0.177(5) 0.096(6) 0.027(4) 0.012(5) 0.151(4)
C64 0.143(5) 0.119(4) 0.076(5) 0.010(4) 0.017(4) 0.092(4)
C65 0.059(4) 0.069(3) 0.105(5) 0.035(3) 0.003(4) 0.013(3)
C66 0.078(4) 0.096(4) 0.107(5) 0.038(4) 0.028(4) 0.023(4)
C67 0.088(5) 0.135(6) 0.182(8) 0.069(6) 0.065(5) 0.003(5)
C68 0.060(5) 0.157(6) 0.314(11) 0.144(7) 0.064(6) 0.015(5)
C69 0.103(7) 0.110(6) 0.218(11) 0.055(7) 0.017(7) -0.006(6)
C70 0.065(5) 0.075(4) 0.178(8) 0.043(5) 0.003(5) -0.015(4)
O80 0.091(3) 0.174(4) 0.080(3) 0.039(3) 0.017(3) 0.056(3)
O81 0.1350(7) 0.1350(7) 0.1351(7) 0.0321(5) 0.0307(5) 0.0482(5)
O82 0.144(14) 0.171(17) 0.109(12) 0.031(12) 0.082(10) -0.016(14)
O83 0.1969(10) 0.1970(10) 0.1970(10) 0.0469(7) 0.0451(7) 0.0700(7)
C90 0.0980(9) 0.0980(10) 0.0980(10) 0.0233(7) 0.0224(7) 0.0349(7)
Cl1 0.1123(9) 0.1118(10) 0.1130(10) 0.0266(7) 0.0249(7) 0.0404(7)
Cl2 0.1310(9) 0.1311(10) 0.1305(10) 0.0305(7) 0.0303(7) 0.0469(7)
Cl3 0.1216(9) 0.1231(10) 0.1224(10) 0.0288(7) 0.0281(7) 0.0431(7)
Cl4 0.1101(9) 0.1100(10) 0.1099(10) 0.0274(7) 0.0240(7) 0.0386(7)
Cl5 0.1599(9) 0.1603(10) 0.1601(10) 0.0371(7) 0.0375(7) 0.0568(7)

loop_
_atom_type_symbol
_atom_type_description
_atom_type_scat_dispersion_real
_atom_type_scat_dispersion_imag
_atom_type_scat_source
C C 0.0033 0.0016 'International Tables Vol C Tables 4.2.6.8 and 6.1.1.4'
H H 0.0000 0.0000 'International Tables Vol C Tables 4.2.6.8 and 6.1.1.4'
N N 0.0061 0.0033 'International Tables Vol C Tables 4.2.6.8 and 6.1.1.4'
O O 0.0106 0.0060 'International Tables Vol C Tables 4.2.6.8 and 6.1.1.4'
P P 0.1023 0.0942 'International Tables Vol C Tables 4.2.6.8 and 6.1.1.4'
S S 0.1246 0.1234 'International Tables Vol C Tables 4.2.6.8 and 6.1.1.4'
Cl Cl 0.1484 0.1585 'International Tables Vol C Tables 4.2.6.8 and 6.1.1.4'

loop_
_geom_angle_atom_site_label_1
_geom_angle_atom_site_label_2
_geom_angle_atom_site_label_3
_geom_angle
N2 C1 C34 111.8(4)
N2 C1 H1A 109.3
C34 C1 H1A 109.3
N2 C1 H1B 109.3
C34 C1 H1B 109.3
H1A C1 H1B 107.9
C3 N2 C1 124.0(5)
C3 N2 H2A 110(4)
C1 N2 H2A 123(3)
O3 C3 N2 123.2(5)
O3 C3 C4 121.6(5)
N2 C3 C4 115.2(5)
C9 C4 C5 118.2(5)
C9 C4 C3 119.2(5)
C5 C4 C3 122.6(5)
C4 C5 C6 121.7(5)
C4 C5 H5A 119.2
C6 C5 H5A 119.2
C5 C6 C7 118.1(5)
C5 C6 C10 123.9(5)
C7 C6 C10 117.9(5)
C8 C7 C6 120.8(6)
C8 C7 H7A 119.6
C6 C7 H7A 119.6
C7 C8 C9 119.2(6)
C7 C8 H8A 120.4
C9 C8 H8A 120.4
C4 C9 C8 121.9(5)
C4 C9 H9A 119.0
C8 C9 H9A 119.0
O10 C10 N11 123.2(5)
O10 C10 C6 119.7(5)
N11 C10 C6 117.2(5)
C10 N11 C12 122.1(5)
C10 N11 H11A 125(2)
C12 N11 H11A 110.9(19)
N11 C12 C13 112.7(4)
N11 C12 H12A 109.1
C13 C12 H12A 109.1
N11 C12 H12B 109.1
C13 C12 H12B 109.1
H12A C12 H12B 107.8
C14 C13 C18 115.8(5)
C14 C13 C12 122.7(5)
C18 C13 C12 121.4(5)
C15 C14 C13 122.5(5)
C15 C14 H14A 118.8
C13 C14 H14A 118.8
C14 C15 C16 120.0(5)
C14 C15 H15A 120.0
C16 C15 H15A 120.0
C17 C16 C15 119.5(5)
C17 C16 C19 120.9(5)
C15 C16 C19 119.4(5)
C16 C17 C18 119.0(5)
C16 C17 H17A 120.5
C18 C17 H17A 120.5
C17 C18 C13 123.2(5)
C17 C18 H18A 118.4
C13 C18 H18A 118.4
N20 C19 C16 110.0(5)
N20 C19 H19A 109.7
C16 C19 H19A 109.7
N20 C19 H19B 109.7
C16 C19 H19B 109.7
H19A C19 H19B 108.2
C21 N20 C19 120.6(5)
C21 N20 H20A 120(3)
C19 N20 H20A 118(2)
O21 C21 N20 122.1(5)
O21 C21 C22 119.5(6)
N20 C21 C22 118.4(5)
C27 C22 C23 118.7(6)
C27 C22 C21 117.7(6)
C23 C22 C21 123.6(6)
C24 C23 C22 123.9(6)
C24 C23 H23A 118.1
C22 C23 H23A 118.1
C23 C24 C25 117.1(7)
C23 C24 C28 124.4(6)
C25 C24 C28 118.5(6)
C24 C25 C26 121.4(7)
C24 C25 H25A 119.3
C26 C25 H25A 119.3
C25 C26 C27 119.4(8)
C25 C26 H26A 120.3
C27 C26 H26A 120.3
C22 C27 C26 119.5(7)
C22 C27 H27A 120.2
C26 C27 H27A 120.2
O28 C28 N29 122.2(7)
O28 C28 C24 120.5(7)
N29 C28 C24 117.4(6)
C28 N29 C30 124.5(6)
C28 N29 H29A 123(3)
C30 N29 H29A 112(3)
N29 C30 C31 111.4(5)
N29 C30 H30A 109.4
C31 C30 H30A 109.4
N29 C30 H30B 109.4
C31 C30 H30B 109.3
H30A C30 H30B 108.0
C36 C31 C32 121.3(6)
C36 C31 C30 117.5(5)
C32 C31 C30 121.2(6)
C31 C32 C33 119.7(6)
C31 C32 H32A 120.1
C33 C32 H32A 120.1
C32 C33 C34 120.9(5)
C32 C33 H33A 119.6
C34 C33 H33A 119.6
C35 C34 C33 116.5(6)
C35 C34 C1 121.2(6)
C33 C34 C1 122.3(5)
C34 C35 C36 123.3(6)
C34 C35 H35A 118.4
C36 C35 H35A 118.4
C31 C36 C35 118.3(5)
C31 C36 H36A 120.8
C35 C36 H36A 120.8
N38 P37 C59 105.5(2)
N38 P37 C65 100.8(3)
C59 P37 C65 107.4(3)
N38 P37 S37 116.89(19)
C59 P37 S37 110.6(2)
C65 P37 S37 114.7(2)
C39 N38 P37 119.1(4)
C39 N38 H38A 120(2)
P37 N38 H38A 111.6(17)
N38 C39 C40 112.4(5)
N38 C39 H39A 109.1
C40 C39 H39A 109.1
N38 C39 H39B 109.1
C40 C39 H39B 109.1
H39A C39 H39B 107.9
O40 C40 N41 124.3(4)
O40 C40 C39 122.2(5)
N41 C40 C39 113.4(5)
C40 N41 C42 119.7(5)
C40 N41 H41A 143(3)
C42 N41 H41A 84(2)
N41 C42 C43 113.4(4)
N41 C42 H42A 108.9
C43 C42 H42A 108.9
N41 C42 H42B 108.9
C43 C42 H42B 108.9
H42A C42 H42B 107.7
O43 C43 O44 124.5(5)
O43 C43 C42 129.2(5)
O44 C43 C42 106.3(5)
C43 O44 C45 119.3(5)
O44 C45 C46 106.5(5)
O44 C45 H45A 110.4
C46 C45 H45A 110.4
O44 C45 H45B 110.4
C46 C45 H45B 110.4
H45A C45 H45B 108.6
C45 C46 C47 109.1(5)
C45 C46 C53 114.1(6)
C47 C46 C53 113.3(5)
C45 C46 H46A 106.6
C47 C46 H46A 106.6
C53 C46 H46A 106.6
C52 C47 C48 117.4(8)
C52 C47 C46 122.2(7)
C48 C47 C46 120.4(7)
C49 C48 C47 123.4(11)
C49 C48 H48A 118.3
C47 C48 H48A 118.3
C50 C49 C48 122.8(13)
C50 C49 H49A 118.6
C48 C49 H49A 118.6
C49 C50 C51 119.4(11)
C49 C50 H50A 120.3
C51 C50 H50A 120.3
C50 C51 C52 118.3(11)
C50 C51 H51A 120.9
C52 C51 H51A 120.8
C47 C52 C51 118.5(9)
C47 C52 H52A 120.7
C51 C52 H52A 120.8
C54 C53 C58 115.7(6)
C54 C53 C46 122.9(7)
C58 C53 C46 121.4(6)
C53 C54 C55 126.7(8)
C53 C54 H54A 116.7
C55 C54 H54A 116.6
C54 C55 C56 116.7(7)
C54 C55 H55A 121.7
C56 C55 H55A 121.6
C57 C56 C55 120.0(8)
C57 C56 H56A 120.0
C55 C56 H56A 120.0
C56 C57 C58 119.5(10)
C56 C57 H57A 120.3
C58 C57 H57A 120.2
C53 C58 C57 121.4(8)
C53 C58 H58A 119.3
C57 C58 H58A 119.3
C60 C59 C64 118.9(6)
C60 C59 P37 121.0(5)
C64 C59 P37 120.1(5)
C59 C60 C61 121.2(6)
C59 C60 H60A 119.4
C61 C60 H60A 119.4
C62 C61 C60 119.7(7)
C62 C61 H61A 120.2
C60 C61 H61A 120.2
C61 C62 C63 120.6(8)
C61 C62 H62A 119.7
C63 C62 H62A 119.7
C62 C63 C64 119.9(8)
C62 C63 H63A 120.0
C64 C63 H63A 120.0
C59 C64 C63 119.4(7)
C59 C64 H64A 120.3
C63 C64 H64A 120.3
C66 C65 C70 120.1(7)
C66 C65 P37 122.7(5)
C70 C65 P37 117.1(6)
C67 C66 C65 122.0(7)
C67 C66 H66A 119.0
C65 C66 H66A 119.0
C66 C67 C68 117.6(9)
C66 C67 H67A 121.2
C68 C67 H67A 121.2
C67 C68 C69 119.4(8)
C67 C68 H68A 120.3
C69 C68 H68A 120.3
C70 C69 C68 118.1(8)
C70 C69 H69A 121.0
C68 C69 H69A 120.9
C69 C70 C65 122.2(10)
C69 C70 H70A 118.9
C65 C70 H70A 118.9
Cl5 C90 Cl4 108.2(11)
Cl5 C90 Cl1 68.7(9)
Cl4 C90 Cl1 39.5(6)
Cl5 C90 Cl2 35.0(7)
Cl4 C90 Cl2 129.0(11)
Cl1 C90 Cl2 94.4(10)
Cl5 C90 Cl3 119.4(10)
Cl4 C90 Cl3 103.6(9)
Cl1 C90 Cl3 125.1(10)
Cl2 C90 Cl3 85.4(8)
Cl4 Cl1 C90 68.9(10)
Cl4 Cl1 Cl5 122.8(11)
C90 Cl1 Cl5 53.9(8)
Cl5 Cl2 C90 66.3(12)
Cl5 Cl2 Cl3 113.6(14)
C90 Cl2 Cl3 48.4(6)
C90 Cl3 Cl2 46.2(6)
Cl1 Cl4 C90 71.6(10)
Cl2 Cl5 C90 78.8(14)
Cl2 Cl5 Cl1 118.3(15)
C90 Cl5 Cl1 57.4(8)

loop_
_geom_bond_atom_site_label_1
_geom_bond_atom_site_label_2
_geom_bond_distance
C1 N2 1.451(7)
C1 C34 1.509(8)
C1 H1A 0.9700
C1 H1B 0.9700
N2 C3 1.344(7)
N2 H2A 0.989(18)
C3 O3 1.223(6)
C3 C4 1.497(8)
C4 C9 1.374(7)
C4 C5 1.376(7)
C5 C6 1.385(8)
C5 H5A 0.9300
C6 C7 1.402(8)
C6 C10 1.503(7)
C7 C8 1.362(8)
C7 H7A 0.9300
C8 C9 1.378(9)
C8 H8A 0.9300
C9 H9A 0.9300
C10 O10 1.251(7)
C10 N11 1.352(7)
N11 C12 1.449(6)
N11 H11A 0.980(17)
C12 C13 1.496(8)
C12 H12A 0.9700
C12 H12B 0.9700
C13 C14 1.388(8)
C13 C18 1.399(7)
C14 C15 1.373(8)
C14 H14A 0.9300
C15 C16 1.395(7)
C15 H15A 0.9300
C16 C17 1.381(8)
C16 C19 1.523(8)
C17 C18 1.380(8)
C17 H17A 0.9300
C18 H18A 0.9300
C19 N20 1.481(7)
C19 H19A 0.9700
C19 H19B 0.9700
N20 C21 1.338(7)
N20 H20A 0.982(18)
C21 O21 1.232(7)
C21 C22 1.500(8)
C22 C27 1.367(9)
C22 C23 1.382(8)
C23 C24 1.339(8)
C23 H23A 0.9300
C24 C25 1.389(10)
C24 C28 1.502(10)
C25 C26 1.378(11)
C25 H25A 0.9300
C26 C27 1.393(10)
C26 H26A 0.9300
C27 H27A 0.9300
C28 O28 1.248(8)
C28 N29 1.302(9)
N29 C30 1.463(9)
N29 H29A 0.990(17)
C30 C31 1.543(8)
C30 H30A 0.9700
C30 H30B 0.9700
C31 C36 1.352(8)
C31 C32 1.378(7)
C32 C33 1.375(8)
C32 H32A 0.9300
C33 C34 1.409(8)
C33 H33A 0.9300
C34 C35 1.371(7)
C35 C36 1.387(8)
C35 H35A 0.9300
C36 H36A 0.9300
P37 N38 1.661(4)
P37 C59 1.802(6)
P37 C65 1.832(7)
P37 S37 1.951(3)
N38 C39 1.458(6)
N38 H38A 0.966(17)
C39 C40 1.517(7)
C39 H39A 0.9700
C39 H39B 0.9700
C40 O40 1.220(6)
C40 N41 1.332(6)
N41 C42 1.477(6)
N41 H41A 0.978(19)
C42 C43 1.512(8)
C42 H42A 0.9700
C42 H42B 0.9700
C43 O43 1.189(7)
C43 O44 1.347(6)
O44 C45 1.455(7)
C45 C46 1.510(8)
C45 H45A 0.9700
C45 H45B 0.9700
C46 C47 1.488(9)
C46 C53 1.502(8)
C46 H46A 0.9800
C47 C52 1.346(11)
C47 C48 1.376(11)
C48 C49 1.317(14)
C48 H48A 0.9300
C49 C50 1.296(18)
C49 H49A 0.9300
C50 C51 1.378(17)
C50 H50A 0.9300
C51 C52 1.480(12)
C51 H51A 0.9300
C52 H52A 0.9300
C53 C54 1.316(8)
C53 C58 1.385(11)
C54 C55 1.360(9)
C54 H54A 0.9300
C55 C56 1.397(13)
C55 H55A 0.9300
C56 C57 1.349(12)
C56 H56A 0.9300
C57 C58 1.395(12)
C57 H57A 0.9300
C58 H58A 0.9300
C59 C60 1.371(8)
C59 C64 1.382(9)
C60 C61 1.399(9)
C60 H60A 0.9300
C61 C62 1.344(10)
C61 H61A 0.9300
C62 C63 1.369(11)
C62 H62A 0.9300
C63 C64 1.412(10)
C63 H63A 0.9300
C64 H64A 0.9300
C65 C66 1.360(10)
C65 C70 1.398(9)
C66 C67 1.318(10)
C66 H66A 0.9300
C67 C68 1.421(12)
C67 H67A 0.9300
C68 C69 1.461(15)
C68 H68A 0.9300
C69 C70 1.261(12)
C69 H69A 0.9300
C70 H70A 0.9300
C90 Cl5 1.67(2)
C90 Cl4 1.707(19)
C90 Cl1 1.736(19)
C90 Cl2 1.785(19)
C90 Cl3 1.851(18)
Cl1 Cl4 1.164(15)
Cl1 Cl5 1.92(2)
Cl2 Cl5 1.043(17)
Cl2 Cl3 2.466(19)

loop_
_geom_hbond_atom_site_label_D
_geom_hbond_atom_site_label_H
_geom_hbond_atom_site_label_A
_geom_hbond_distance_DH
_geom_hbond_distance_HA
_geom_hbond_distance_DA
_geom_hbond_angle_DHA
_geom_hbond_site_symmetry_A
N2 H2A S37 0.989(18) 2.40(2) 3.372(5) 169(5) .
N11 H11A O3 0.980(17) 1.97(2) 2.942(6) 170(5) 2_566
N20 H20A O40 0.982(18) 2.19(3) 3.099(6) 153(3) .
N29 H29A O40 0.990(17) 2.069(19) 3.055(7) 173(3) .
N38 H38A C32 0.966(17) 2.568(18) 3.532(7) 176(4) .
N41 H41A O43 0.978(19) 2.65(5) 2.908(6) 96(3) .

loop_
_geom_torsion_atom_site_label_1
_geom_torsion_atom_site_label_2
_geom_torsion_atom_site_label_3
_geom_torsion_atom_site_label_4
_geom_torsion
C34 C1 N2 C3 131.7(5)
C1 N2 C3 O3 -3.5(7)
C1 N2 C3 C4 176.0(4)
O3 C3 C4 C9 54.2(7)
N2 C3 C4 C9 -125.3(5)
O3 C3 C4 C5 -124.8(6)
N2 C3 C4 C5 55.7(6)
C9 C4 C5 C6 -0.1(8)
C3 C4 C5 C6 178.8(5)
C4 C5 C6 C7 2.7(8)
C4 C5 C6 C10 -176.9(5)
C5 C6 C7 C8 -3.8(9)
C10 C6 C7 C8 175.7(6)
C6 C7 C8 C9 2.4(9)
C5 C4 C9 C8 -1.4(8)
C3 C4 C9 C8 179.6(5)
C7 C8 C9 C4 0.2(9)
C5 C6 C10 O10 -153.1(6)
C7 C6 C10 O10 27.4(8)
C5 C6 C10 N11 26.8(8)
C7 C6 C10 N11 -152.7(6)
O10 C10 N11 C12 -3.3(9)
C6 C10 N11 C12 176.9(5)
C10 N11 C12 C13 105.3(6)
N11 C12 C13 C14 -47.4(8)
N11 C12 C13 C18 136.0(5)
C18 C13 C14 C15 -1.3(8)
C12 C13 C14 C15 -178.0(5)
C13 C14 C15 C16 -1.1(9)
C14 C15 C16 C17 2.5(9)
C14 C15 C16 C19 177.6(5)
C15 C16 C17 C18 -1.4(9)
C19 C16 C17 C18 -176.4(5)
C16 C17 C18 C13 -1.1(9)
C14 C13 C18 C17 2.4(8)
C12 C13 C18 C17 179.2(5)
C17 C16 C19 N20 -111.3(6)
C15 C16 C19 N20 73.7(7)
C16 C19 N20 C21 -161.2(5)
C19 N20 C21 O21 -0.7(8)
C19 N20 C21 C22 177.8(5)
O21 C21 C22 C27 9.1(8)
N20 C21 C22 C27 -169.5(5)
O21 C21 C22 C23 -173.3(5)
N20 C21 C22 C23 8.2(8)
C27 C22 C23 C24 -0.4(9)
C21 C22 C23 C24 -178.0(5)
C22 C23 C24 C25 -1.2(9)
C22 C23 C24 C28 177.7(6)
C23 C24 C25 C26 1.1(11)
C28 C24 C25 C26 -177.8(7)
C24 C25 C26 C27 0.3(12)
C23 C22 C27 C26 1.9(9)
C21 C22 C27 C26 179.7(6)
C25 C26 C27 C22 -1.9(11)
C23 C24 C28 O28 176.9(7)
C25 C24 C28 O28 -4.3(10)
C23 C24 C28 N29 -3.0(10)
C25 C24 C28 N29 175.8(6)
O28 C28 N29 C30 -3.6(11)
C24 C28 N29 C30 176.3(5)
C28 N29 C30 C31 115.7(7)
N29 C30 C31 C36 103.4(7)
N29 C30 C31 C32 -76.2(7)
C36 C31 C32 C33 -1.5(9)
C30 C31 C32 C33 178.1(5)
C31 C32 C33 C34 1.2(9)
C32 C33 C34 C35 0.3(8)
C32 C33 C34 C1 -179.4(5)
N2 C1 C34 C35 -58.9(8)
N2 C1 C34 C33 120.8(6)
C33 C34 C35 C36 -1.6(9)
C1 C34 C35 C36 178.1(6)
C32 C31 C36 C35 0.3(9)
C30 C31 C36 C35 -179.3(5)
C34 C35 C36 C31 1.3(9)
C59 P37 N38 C39 -76.4(4)
C65 P37 N38 C39 172.0(4)
S37 P37 N38 C39 47.0(4)
P37 N38 C39 C40 148.8(4)
N38 C39 C40 O40 -26.5(7)
N38 C39 C40 N41 155.5(5)
O40 C40 N41 C42 -9.2(8)
C39 C40 N41 C42 168.8(5)
C40 N41 C42 C43 93.9(6)
N41 C42 C43 O43 -19.5(10)
N41 C42 C43 O44 161.7(5)
O43 C43 O44 C45 1.7(9)
C42 C43 O44 C45 -179.3(5)
C43 O44 C45 C46 138.5(5)
O44 C45 C46 C47 -65.5(7)
O44 C45 C46 C53 166.7(5)
C45 C46 C47 C52 -84.6(7)
C53 C46 C47 C52 43.6(8)
C45 C46 C47 C48 97.3(7)
C53 C46 C47 C48 -134.5(7)
C52 C47 C48 C49 3.0(12)
C46 C47 C48 C49 -178.8(8)
C47 C48 C49 C50 -3.2(17)
C48 C49 C50 C51 0.5(17)
C49 C50 C51 C52 1.9(15)
C48 C47 C52 C51 -0.5(10)
C46 C47 C52 C51 -178.6(6)
C50 C51 C52 C47 -1.9(11)
C45 C46 C53 C54 -156.4(6)
C47 C46 C53 C54 77.9(8)
C45 C46 C53 C58 22.9(9)
C47 C46 C53 C58 -102.8(8)
C58 C53 C54 C55 2.6(11)
C46 C53 C54 C55 -178.1(7)
C53 C54 C55 C56 -2.2(12)
C54 C55 C56 C57 1.3(13)
C55 C56 C57 C58 -1.0(15)
C54 C53 C58 C57 -2.1(12)
C46 C53 C58 C57 178.6(8)
C56 C57 C58 C53 1.4(15)
N38 P37 C59 C60 -46.0(5)
C65 P37 C59 C60 60.9(5)
S37 P37 C59 C60 -173.2(4)
N38 P37 C59 C64 135.6(5)
C65 P37 C59 C64 -117.5(5)
S37 P37 C59 C64 8.3(5)
C64 C59 C60 C61 1.9(9)
P37 C59 C60 C61 -176.5(5)
C59 C60 C61 C62 1.1(9)
C60 C61 C62 C63 -5.6(11)
C61 C62 C63 C64 7.0(11)
C60 C59 C64 C63 -0.6(10)
P37 C59 C64 C63 177.9(5)
C62 C63 C64 C59 -3.8(11)
N38 P37 C65 C66 38.0(7)
C59 P37 C65 C66 -72.2(7)
S37 P37 C65 C66 164.4(5)
N38 P37 C65 C70 -142.7(6)
C59 P37 C65 C70 107.1(6)
S37 P37 C65 C70 -16.2(6)
C70 C65 C66 C67 -1.1(12)
P37 C65 C66 C67 178.2(7)
C65 C66 C67 C68 4.9(13)
C66 C67 C68 C69 -8.5(15)
C67 C68 C69 C70 8.4(16)
C68 C69 C70 C65 -4.6(15)
C66 C65 C70 C69 1.0(13)
P37 C65 C70 C69 -178.3(8)
Cl5 C90 Cl1 Cl4 178.2(10)
Cl2 C90 Cl1 Cl4 153.9(10)
Cl3 C90 Cl1 Cl4 66.5(13)
Cl4 C90 Cl1 Cl5 -178.2(10)
Cl2 C90 Cl1 Cl5 -24.2(7)
Cl3 C90 Cl1 Cl5 -111.7(13)
Cl4 C90 Cl2 Cl5 62.9(17)
Cl1 C90 Cl2 Cl5 41.8(13)
Cl3 C90 Cl2 Cl5 166.7(15)
Cl5 C90 Cl2 Cl3 -166.7(15)
Cl4 C90 Cl2 Cl3 -103.8(13)
Cl1 C90 Cl2 Cl3 -124.9(10)
Cl5 C90 Cl3 Cl2 8.7(10)
Cl4 C90 Cl3 Cl2 129.0(12)
Cl1 C90 Cl3 Cl2 92.2(13)
Cl5 Cl2 Cl3 C90 -13.3(15)
Cl5 Cl1 Cl4 C90 1.8(10)
Cl5 C90 Cl4 Cl1 -1.8(10)
Cl2 C90 Cl4 Cl1 -34.3(13)
Cl3 C90 Cl4 Cl1 -129.5(10)
Cl3 Cl2 Cl5 C90 10.8(12)
C90 Cl2 Cl5 Cl1 -43.0(12)
Cl3 Cl2 Cl5 Cl1 -32.2(19)
Cl4 C90 Cl5 Cl2 -133.3(13)
Cl1 C90 Cl5 Cl2 -134.5(14)
Cl3 C90 Cl5 Cl2 -15.2(17)
Cl4 C90 Cl5 Cl1 1.2(7)
Cl2 C90 Cl5 Cl1 134.5(14)
Cl3 C90 Cl5 Cl1 119.3(12)
Cl4 Cl1 Cl5 Cl2 51(2)
C90 Cl1 Cl5 Cl2 52.6(16)
Cl4 Cl1 Cl5 C90 -2.0(12)
